data_4506816
loop_
_publ_author_name
'Ju, Huiyeong'
'Lee, Shim Sung'

_publ_section_title
;
 Assembly of Soft Metal Complexes of an O4S2-Macrocycle Displaying
 Endocyclic Monomer, Dumbbell-Like Dimer, and Endo-/Exocyclic Polymer
 Structures
;
_journal_issue 10
_journal_name_full 'Crystal Growth &amp; Design'
_journal_page_first 4972
_journal_paper_doi 10.1021/cg3008987
_journal_volume 12
_journal_year 2012
_chemical_formula_moiety 'C50 H68 Ag2 N2 O8 S4, 2(Cl O4)'
_chemical_formula_sum 'C50 H68 Ag2 Cl2 N2 O16 S4'
_chemical_formula_weight 1367.94
_chemical_name_systematic
; 
 ? 
;
_space_group_IT_number 2
_symmetry_cell_setting triclinic
_symmetry_space_group_name_Hall '-P 1'
_symmetry_space_group_name_H-M 'P -1'
_atom_sites_solution_hydrogens geom
_atom_sites_solution_primary direct
_atom_sites_solution_secondary difmap
_audit_creation_method SHELXL-97
_cell_angle_alpha 84.168(2)
_cell_angle_beta 79.867(2)
_cell_angle_gamma 73.060(2)
_cell_formula_units_Z 2
_cell_length_a 10.3496(6)
_cell_length_b 12.1820(7)
_cell_length_c 23.5220(13)
_cell_measurement_reflns_used 9864
_cell_measurement_temperature 173(2)
_cell_measurement_theta_max 30.31
_cell_measurement_theta_min 2.32
_cell_volume 2788.7(3)
_computing_cell_refinement 'Bruker SAINT'
_computing_data_collection 'Bruker APEX2'
_computing_data_reduction 'Bruker SAINT'
_computing_molecular_graphics 'Bruker SHELXTL'
_computing_publication_material 'Bruker SHELXTL'
_computing_structure_refinement 'SHELXL-97 (Sheldrick, 2008)'
_computing_structure_solution 'SHELXS-97 (Sheldrick, 2008)'
_diffrn_ambient_temperature 173(2)
_diffrn_measured_fraction_theta_full 0.993
_diffrn_measured_fraction_theta_max 0.993
_diffrn_measurement_device_type 'Bruker APEX-II CCD'
_diffrn_measurement_method '\f and \w scans'
_diffrn_radiation_monochromator graphite
_diffrn_radiation_source 'fine-focus sealed tube'
_diffrn_radiation_type MoK\a
_diffrn_radiation_wavelength 0.71073
_diffrn_reflns_av_R_equivalents 0.0650
_diffrn_reflns_av_sigmaI/netI 0.0637
_diffrn_reflns_limit_h_max 12
_diffrn_reflns_limit_h_min -12
_diffrn_reflns_limit_k_max 15
_diffrn_reflns_limit_k_min -15
_diffrn_reflns_limit_l_max 28
_diffrn_reflns_limit_l_min -28
_diffrn_reflns_number 40376
_diffrn_reflns_theta_full 26.00
_diffrn_reflns_theta_max 26.00
_diffrn_reflns_theta_min 0.88
_exptl_absorpt_coefficient_mu 1.017
_exptl_absorpt_correction_T_max 0.8791
_exptl_absorpt_correction_T_min 0.6183
_exptl_absorpt_correction_type multi-scan
_exptl_absorpt_process_details sadabs
_exptl_crystal_colour colorless
_exptl_crystal_density_diffrn 1.629
_exptl_crystal_density_method 'not measured'
_exptl_crystal_description block
_exptl_crystal_F_000 1404
_exptl_crystal_size_max 0.52
_exptl_crystal_size_mid 0.24
_exptl_crystal_size_min 0.13
_refine_diff_density_max 3.011
_refine_diff_density_min -1.814
_refine_diff_density_rms 0.236
_refine_ls_extinction_method none
_refine_ls_goodness_of_fit_ref 1.078
_refine_ls_hydrogen_treatment constr
_refine_ls_matrix_type full
_refine_ls_number_parameters 685
_refine_ls_number_reflns 10878
_refine_ls_number_restraints 0
_refine_ls_restrained_S_all 1.078
_refine_ls_R_factor_all 0.1039
_refine_ls_R_factor_gt 0.0892
_refine_ls_shift/su_max 0.000
_refine_ls_shift/su_mean 0.000
_refine_ls_structure_factor_coef Fsqd
_refine_ls_weighting_details 'calc w=1/[\s^2^(Fo^2^)+(0.1791P)^2^+31.0943P] where P=(Fo^2^+2Fc^2^)/3'
_refine_ls_weighting_scheme calc
_refine_ls_wR_factor_gt 0.2974
_refine_ls_wR_factor_ref 0.3120
_reflns_number_gt 8453
_reflns_number_total 10878
_reflns_threshold_expression >2sigma(I)
_cod_data_source_file cg3008987_si_001.cif
_cod_data_source_block complex4
_cod_depositor_comments
;
The following automatic conversions were performed:

'_symmetry_cell_setting' value 'Triclinic' changed to 'triclinic'
according to /home/saulius/struct/CIF-dictionaries/cif_core.dic
dictionary named 'cif_core.dic' version 2.4.2 from 2011-04-26.

Automatic conversion script
Id: cif_fix_values 1891 2012-01-12 08:04:46Z andrius 
;
_cod_original_sg_symbol_H-M P-1
_cod_database_code 4506816

loop_
_symmetry_equiv_pos_as_xyz
'x, y, z'
'-x, -y, -z'

loop_
_atom_site_label
_atom_site_type_symbol
_atom_site_fract_x
_atom_site_fract_y
_atom_site_fract_z
_atom_site_U_iso_or_equiv
_atom_site_adp_type
_atom_site_occupancy
_atom_site_symmetry_multiplicity
_atom_site_calc_flag
_atom_site_refinement_flags
Ag1 Ag 0.48602(8) 0.91956(6) 0.37655(3) 0.0316(2) Uani 1 1 d .
Ag2 Ag 0.72900(8) 0.63160(6) 0.11215(3) 0.0351(2) Uani 1 1 d .
S1 S 0.5723(2) 0.80894(18) 0.46624(10) 0.0274(5) Uani 1 1 d .
S2 S 0.3098(2) 1.10558(18) 0.39826(10) 0.0299(5) Uani 1 1 d .
S3 S 0.8326(2) 0.70570(18) 0.01537(10) 0.0287(5) Uani 1 1 d .
S4 S 0.6941(3) 0.43991(19) 0.09424(11) 0.0341(6) Uani 1 1 d .
Cl1 Cl 0.8866(2) 0.01942(18) 0.12292(10) 0.0321(5) Uani 1 1 d .
Cl2 Cl 0.9938(3) 0.5095(2) 0.37321(12) 0.0416(6) Uani 1 1 d .
O1 O 0.1485(8) 0.8694(6) 0.4244(3) 0.0366(16) Uani 1 1 d .
O2 O 0.3227(7) 0.7050(6) 0.4936(3) 0.0331(15) Uani 1 1 d .
O3 O 0.7167(7) 0.9751(5) 0.3887(3) 0.0306(14) Uani 1 1 d .
O4 O 0.5601(7) 1.1170(5) 0.3067(3) 0.0340(15) Uani 1 1 d .
O5 O 0.3934(7) 0.6871(5) 0.0850(3) 0.0328(15) Uani 1 1 d .
O6 O 0.4877(7) 0.8380(6) 0.0013(3) 0.0340(15) Uani 1 1 d .
O7 O 1.0073(7) 0.5723(6) 0.1083(3) 0.0354(15) Uani 1 1 d .
O8 O 0.8683(7) 0.4399(6) 0.1894(3) 0.0381(16) Uani 1 1 d .
O9 O 0.8233(10) -0.0421(8) 0.0951(5) 0.064(3) Uani 1 1 d .
O10 O 1.0155(10) -0.0524(9) 0.1350(5) 0.072(3) Uani 1 1 d .
O11 O 0.9035(13) 0.1177(8) 0.0872(5) 0.082(3) Uani 1 1 d .
O12 O 0.8011(9) 0.0580(7) 0.1755(4) 0.054(2) Uani 1 1 d .
O13 O 1.0149(12) 0.4017(9) 0.3520(7) 0.097(4) Uani 1 1 d .
O14 O 1.1190(11) 0.5396(11) 0.3648(4) 0.075(3) Uani 1 1 d .
O15 O 0.9347(13) 0.5154(12) 0.4321(5) 0.091(4) Uani 1 1 d .
O16 O 0.9023(15) 0.5914(11) 0.3411(7) 0.112(5) Uani 1 1 d .
N1 N 0.5603(8) 0.8291(6) 0.2922(4) 0.0298(17) Uani 1 1 d .
N2 N 0.6482(9) 0.7249(6) 0.1958(3) 0.0303(17) Uani 1 1 d .
C1 C 0.1470(12) 0.7521(9) 0.4373(5) 0.041(2) Uani 1 1 d .
H1A H 0.2147 0.7019 0.4088 0.049 Uiso 1 1 calc R
H1B H 0.0554 0.7441 0.4354 0.049 Uiso 1 1 calc R
C2 C 0.1818(10) 0.7184(9) 0.4966(5) 0.041(2) Uani 1 1 d .
H2A H 0.1282 0.7786 0.5235 0.049 Uiso 1 1 calc R
H2B H 0.1602 0.6455 0.5107 0.049 Uiso 1 1 calc R
C3 C 0.3860(10) 0.6481(7) 0.5393(4) 0.030(2) Uani 1 1 d .
C4 C 0.3145(12) 0.6204(8) 0.5925(4) 0.037(2) Uani 1 1 d .
H4A H 0.2174 0.6404 0.5995 0.045 Uiso 1 1 calc R
C5 C 0.3928(16) 0.5615(8) 0.6352(4) 0.048(3) Uani 1 1 d .
H5A H 0.3477 0.5417 0.6719 0.057 Uiso 1 1 calc R
C6 C 0.5336(16) 0.5318(8) 0.6249(5) 0.051(3) Uani 1 1 d .
H6A H 0.5849 0.4914 0.6540 0.061 Uiso 1 1 calc R
C7 C 0.5990(13) 0.5610(8) 0.5723(5) 0.039(2) Uani 1 1 d .
H7A H 0.6960 0.5413 0.5654 0.047 Uiso 1 1 calc R
C8 C 0.5261(10) 0.6189(7) 0.5288(4) 0.031(2) Uani 1 1 d .
C9 C 0.5969(10) 0.6531(7) 0.4714(4) 0.032(2) Uani 1 1 d .
H9A H 0.5591 0.6311 0.4398 0.038 Uiso 1 1 calc R
H9B H 0.6957 0.6126 0.4672 0.038 Uiso 1 1 calc R
C10 C 0.7471(9) 0.8130(8) 0.4550(4) 0.0286(19) Uani 1 1 d .
H10A H 0.7891 0.7790 0.4898 0.034 Uiso 1 1 calc R
H10B H 0.7988 0.7667 0.4219 0.034 Uiso 1 1 calc R
C11 C 0.7559(10) 0.9354(8) 0.4433(4) 0.032(2) Uani 1 1 d .
H11A H 0.6944 0.9847 0.4736 0.039 Uiso 1 1 calc R
H11B H 0.8505 0.9380 0.4435 0.039 Uiso 1 1 calc R
C12 C 0.7183(11) 1.0917(7) 0.3751(4) 0.032(2) Uani 1 1 d .
H12A H 0.8084 1.1007 0.3789 0.038 Uiso 1 1 calc R
H12B H 0.6471 1.1430 0.4019 0.038 Uiso 1 1 calc R
C13 C 0.6911(10) 1.1223(8) 0.3134(4) 0.031(2) Uani 1 1 d .
H13A H 0.6988 1.2009 0.3021 0.037 Uiso 1 1 calc R
H13B H 0.7612 1.0687 0.2873 0.037 Uiso 1 1 calc R
C14 C 0.4572(11) 1.2202(8) 0.3221(5) 0.041(2) Uani 1 1 d .
H14A H 0.4601 1.2806 0.2907 0.049 Uiso 1 1 calc R
H14B H 0.4730 1.2478 0.3577 0.049 Uiso 1 1 calc R
C15 C 0.3192(11) 1.1963(8) 0.3319(5) 0.037(2) Uani 1 1 d .
H15A H 0.3094 1.1565 0.2989 0.044 Uiso 1 1 calc R
H15B H 0.2450 1.2691 0.3358 0.044 Uiso 1 1 calc R
C16 C 0.1335(10) 1.1000(8) 0.4057(4) 0.033(2) Uani 1 1 d .
H16A H 0.1089 1.0644 0.4443 0.040 Uiso 1 1 calc R
H16B H 0.0731 1.1796 0.4041 0.040 Uiso 1 1 calc R
C17 C 0.1061(9) 1.0348(8) 0.3608(4) 0.031(2) Uani 1 1 d .
C18 C 0.0669(10) 1.0890(9) 0.3095(4) 0.034(2) Uani 1 1 d .
H18A H 0.0577 1.1690 0.3028 0.041 Uiso 1 1 calc R
C19 C 0.0410(10) 1.0306(10) 0.2680(5) 0.041(2) Uani 1 1 d .
H19A H 0.0194 1.0684 0.2321 0.049 Uiso 1 1 calc R
C20 C 0.0467(11) 0.9154(10) 0.2792(5) 0.042(2) Uani 1 1 d .
H20A H 0.0257 0.8750 0.2512 0.051 Uiso 1 1 calc R
C21 C 0.0823(10) 0.8589(9) 0.3301(5) 0.039(2) Uani 1 1 d .
H21A H 0.0864 0.7798 0.3371 0.047 Uiso 1 1 calc R
C22 C 0.1121(10) 0.9172(8) 0.3712(4) 0.033(2) Uani 1 1 d .
C23 C 0.3116(10) 0.8011(7) 0.0723(4) 0.033(2) Uani 1 1 d .
H23A H 0.3287 0.8567 0.0959 0.039 Uiso 1 1 calc R
H23B H 0.2133 0.8050 0.0808 0.039 Uiso 1 1 calc R
C24 C 0.3521(10) 0.8277(8) 0.0094(4) 0.0300(19) Uani 1 1 d .
H24A H 0.3482 0.7654 -0.0136 0.036 Uiso 1 1 calc R
H24B H 0.2888 0.9004 -0.0033 0.036 Uiso 1 1 calc R
C25 C 0.5507(10) 0.8502(7) -0.0534(4) 0.0290(19) Uani 1 1 d .
C26 C 0.4894(10) 0.8539(7) -0.1017(4) 0.0295(19) Uani 1 1 d .
H26A H 0.3976 0.8501 -0.0970 0.035 Uiso 1 1 calc R
C27 C 0.5612(12) 0.8630(8) -0.1573(5) 0.038(2) Uani 1 1 d .
H27A H 0.5190 0.8658 -0.1904 0.046 Uiso 1 1 calc R
C28 C 0.6952(12) 0.8680(9) -0.1635(4) 0.040(2) Uani 1 1 d .
H28A H 0.7466 0.8712 -0.2010 0.048 Uiso 1 1 calc R
C29 C 0.7547(11) 0.8684(8) -0.1149(4) 0.033(2) Uani 1 1 d .
H29A H 0.8447 0.8762 -0.1197 0.040 Uiso 1 1 calc R
C30 C 0.6850(10) 0.8575(7) -0.0594(4) 0.0264(18) Uani 1 1 d .
C31 C 0.7496(10) 0.8552(7) -0.0084(4) 0.0299(19) Uani 1 1 d .
H31A H 0.6797 0.8929 0.0235 0.036 Uiso 1 1 calc R
H31B H 0.8187 0.8986 -0.0178 0.036 Uiso 1 1 calc R
C32 C 0.9913(10) 0.7181(8) 0.0318(5) 0.035(2) Uani 1 1 d .
H32A H 1.0437 0.7449 -0.0035 0.042 Uiso 1 1 calc R
H32B H 0.9721 0.7756 0.0613 0.042 Uiso 1 1 calc R
C33 C 1.0754(10) 0.6028(8) 0.0542(5) 0.035(2) Uani 1 1 d .
H33A H 1.0874 0.5435 0.0264 0.041 Uiso 1 1 calc R
H33B H 1.1669 0.6079 0.0585 0.041 Uiso 1 1 calc R
C34 C 1.0783(10) 0.4612(8) 0.1300(5) 0.037(2) Uani 1 1 d .
H34A H 1.1742 0.4583 0.1318 0.045 Uiso 1 1 calc R
H34B H 1.0789 0.4016 0.1043 0.045 Uiso 1 1 calc R
C35 C 1.0055(10) 0.4401(9) 0.1896(5) 0.037(2) Uani 1 1 d .
H35A H 1.0558 0.3651 0.2062 0.045 Uiso 1 1 calc R
H35B H 1.0057 0.5005 0.2148 0.045 Uiso 1 1 calc R
C36 C 0.8578(12) 0.3331(8) 0.1741(6) 0.046(3) Uani 1 1 d .
H36A H 0.8752 0.2746 0.2064 0.055 Uiso 1 1 calc R
H36B H 0.9256 0.3054 0.1397 0.055 Uiso 1 1 calc R
C37 C 0.7159(11) 0.3530(8) 0.1614(5) 0.038(2) Uani 1 1 d .
H37A H 0.6490 0.3927 0.1935 0.046 Uiso 1 1 calc R
H37B H 0.6987 0.2783 0.1581 0.046 Uiso 1 1 calc R
C38 C 0.5143(10) 0.4546(8) 0.0912(4) 0.032(2) Uani 1 1 d .
H38A H 0.4907 0.4977 0.0547 0.039 Uiso 1 1 calc R
H38B H 0.5027 0.3770 0.0901 0.039 Uiso 1 1 calc R
C39 C 0.4176(10) 0.5131(7) 0.1397(4) 0.030(2) Uani 1 1 d .
C40 C 0.3795(10) 0.4523(8) 0.1900(4) 0.033(2) Uani 1 1 d .
H40A H 0.4216 0.3720 0.1938 0.040 Uiso 1 1 calc R
C41 C 0.2836(11) 0.5040(9) 0.2344(5) 0.038(2) Uani 1 1 d .
H41A H 0.2609 0.4599 0.2683 0.045 Uiso 1 1 calc R
C42 C 0.2202(11) 0.6202(9) 0.2296(4) 0.037(2) Uani 1 1 d .
H42A H 0.1537 0.6564 0.2602 0.045 Uiso 1 1 calc R
C43 C 0.2539(10) 0.6849(8) 0.1794(4) 0.033(2) Uani 1 1 d .
H43A H 0.2093 0.7648 0.1757 0.040 Uiso 1 1 calc R
C44 C 0.3523(10) 0.6320(7) 0.1354(4) 0.0283(19) Uani 1 1 d .
C45 C 0.4788(12) 0.8881(9) 0.2464(5) 0.042(3) Uani 1 1 d .
H45A H 0.4765 0.9703 0.2424 0.050 Uiso 1 1 calc R
H45B H 0.3837 0.8833 0.2573 0.050 Uiso 1 1 calc R
C46 C 0.5417(12) 0.8322(8) 0.1880(4) 0.040(2) Uani 1 1 d .
H46A H 0.4691 0.8164 0.1705 0.048 Uiso 1 1 calc R
H46B H 0.5813 0.8862 0.1611 0.048 Uiso 1 1 calc R
C47 C 0.5914(12) 0.6518(8) 0.2415(4) 0.037(2) Uani 1 1 d .
H47A H 0.6601 0.5766 0.2456 0.045 Uiso 1 1 calc R
H47B H 0.5097 0.6379 0.2305 0.045 Uiso 1 1 calc R
C48 C 0.5516(14) 0.7104(8) 0.3000(5) 0.047(3) Uani 1 1 d .
H48A H 0.4571 0.7100 0.3170 0.056 Uiso 1 1 calc R
H48B H 0.6135 0.6664 0.3271 0.056 Uiso 1 1 calc R
C49 C 0.7044(11) 0.8256(11) 0.2707(5) 0.046(3) Uani 1 1 d .
H49A H 0.7603 0.7918 0.3016 0.055 Uiso 1 1 calc R
H49B H 0.7112 0.9049 0.2609 0.055 Uiso 1 1 calc R
C50 C 0.7610(10) 0.7540(9) 0.2169(5) 0.039(2) Uani 1 1 d .
H50A H 0.8058 0.7983 0.1860 0.047 Uiso 1 1 calc R
H50B H 0.8304 0.6825 0.2267 0.047 Uiso 1 1 calc R

loop_
_atom_site_aniso_label
_atom_site_aniso_U_11
_atom_site_aniso_U_22
_atom_site_aniso_U_33
_atom_site_aniso_U_23
_atom_site_aniso_U_13
_atom_site_aniso_U_12
Ag1 0.0384(4) 0.0220(4) 0.0318(4) -0.0029(3) -0.0017(3) -0.0061(3)
Ag2 0.0466(5) 0.0266(4) 0.0294(4) -0.0020(3) 0.0008(3) -0.0100(3)
S1 0.0306(11) 0.0181(10) 0.0305(12) 0.0002(8) -0.0003(9) -0.0053(8)
S2 0.0349(12) 0.0204(10) 0.0303(12) -0.0019(8) 0.0004(9) -0.0042(9)
S3 0.0389(13) 0.0182(10) 0.0287(11) 0.0011(8) -0.0048(9) -0.0085(9)
S4 0.0354(13) 0.0196(10) 0.0420(14) -0.0044(9) 0.0056(10) -0.0052(9)
Cl1 0.0394(12) 0.0229(10) 0.0322(12) -0.0033(8) -0.0048(9) -0.0056(9)
Cl2 0.0402(13) 0.0327(12) 0.0476(15) 0.0007(10) 0.0036(11) -0.0107(10)
O1 0.049(4) 0.024(3) 0.035(4) 0.003(3) -0.010(3) -0.007(3)
O2 0.030(3) 0.032(3) 0.033(4) 0.010(3) -0.003(3) -0.006(3)
O3 0.040(4) 0.024(3) 0.032(3) 0.001(3) -0.006(3) -0.014(3)
O4 0.033(4) 0.022(3) 0.043(4) -0.004(3) 0.003(3) -0.008(3)
O5 0.035(4) 0.022(3) 0.029(3) 0.006(3) 0.006(3) 0.002(3)
O6 0.038(4) 0.038(4) 0.028(3) 0.003(3) -0.004(3) -0.018(3)
O7 0.039(4) 0.026(3) 0.036(4) 0.001(3) -0.007(3) -0.002(3)
O8 0.035(4) 0.027(3) 0.049(4) -0.004(3) -0.008(3) -0.004(3)
O9 0.069(6) 0.045(5) 0.081(7) -0.025(5) -0.017(5) -0.010(4)
O10 0.048(5) 0.074(6) 0.078(7) -0.020(5) -0.018(5) 0.020(5)
O11 0.120(9) 0.050(6) 0.071(7) 0.015(5) 0.015(6) -0.037(6)
O12 0.064(5) 0.051(5) 0.038(4) -0.014(4) 0.005(4) -0.003(4)
O13 0.071(7) 0.052(6) 0.162(13) -0.051(7) 0.006(8) -0.007(5)
O14 0.071(7) 0.110(9) 0.058(6) -0.007(6) 0.007(5) -0.057(6)
O15 0.087(8) 0.110(10) 0.066(7) -0.002(6) 0.028(6) -0.034(7)
O16 0.117(11) 0.071(8) 0.143(13) -0.001(8) -0.074(10) 0.012(7)
N1 0.037(4) 0.014(3) 0.035(4) 0.001(3) -0.001(3) -0.007(3)
N2 0.045(5) 0.016(3) 0.028(4) 0.002(3) 0.001(3) -0.009(3)
C1 0.045(6) 0.028(5) 0.051(7) 0.014(4) -0.012(5) -0.012(4)
C2 0.031(5) 0.031(5) 0.053(7) 0.007(5) 0.006(5) -0.007(4)
C3 0.045(6) 0.014(4) 0.030(5) 0.003(3) -0.002(4) -0.008(4)
C4 0.056(6) 0.020(4) 0.035(5) 0.004(4) -0.001(5) -0.015(4)
C5 0.105(11) 0.022(5) 0.024(5) 0.008(4) -0.013(6) -0.033(6)
C6 0.097(10) 0.019(5) 0.047(7) 0.007(4) -0.033(7) -0.022(6)
C7 0.060(7) 0.018(4) 0.043(6) 0.003(4) -0.021(5) -0.009(4)
C8 0.043(5) 0.013(4) 0.037(5) -0.001(3) -0.011(4) -0.008(4)
C9 0.036(5) 0.020(4) 0.038(5) -0.004(4) -0.007(4) -0.004(4)
C10 0.028(5) 0.025(4) 0.031(5) 0.000(4) -0.003(4) -0.007(4)
C11 0.036(5) 0.026(4) 0.036(5) 0.000(4) -0.001(4) -0.013(4)
C12 0.045(6) 0.019(4) 0.034(5) -0.003(4) 0.002(4) -0.016(4)
C13 0.038(5) 0.025(4) 0.032(5) -0.002(4) -0.001(4) -0.013(4)
C14 0.045(6) 0.016(4) 0.056(7) 0.005(4) -0.002(5) -0.005(4)
C15 0.036(5) 0.025(4) 0.042(6) 0.003(4) 0.003(4) -0.006(4)
C16 0.028(5) 0.026(4) 0.037(5) -0.001(4) 0.005(4) 0.000(4)
C17 0.025(4) 0.029(5) 0.034(5) 0.001(4) 0.001(4) -0.005(4)
C18 0.027(5) 0.038(5) 0.034(5) 0.010(4) -0.004(4) -0.007(4)
C19 0.030(5) 0.052(6) 0.038(6) 0.004(5) -0.005(4) -0.009(5)
C20 0.035(6) 0.048(6) 0.045(6) -0.009(5) -0.005(5) -0.012(5)
C21 0.033(5) 0.036(5) 0.047(6) -0.009(5) -0.004(4) -0.007(4)
C22 0.030(5) 0.029(5) 0.034(5) 0.001(4) -0.001(4) -0.005(4)
C23 0.036(5) 0.019(4) 0.036(5) 0.003(4) 0.001(4) -0.002(4)
C24 0.031(5) 0.024(4) 0.033(5) 0.004(4) -0.006(4) -0.006(4)
C25 0.039(5) 0.016(4) 0.031(5) 0.006(3) -0.009(4) -0.007(4)
C26 0.037(5) 0.022(4) 0.030(5) 0.009(4) -0.008(4) -0.012(4)
C27 0.053(6) 0.024(4) 0.034(5) 0.000(4) -0.002(5) -0.010(4)
C28 0.050(6) 0.034(5) 0.028(5) 0.010(4) -0.001(4) -0.009(5)
C29 0.043(6) 0.030(5) 0.025(5) 0.002(4) -0.001(4) -0.012(4)
C30 0.035(5) 0.016(4) 0.027(5) 0.001(3) -0.006(4) -0.007(3)
C31 0.041(5) 0.020(4) 0.029(5) 0.000(3) -0.005(4) -0.009(4)
C32 0.031(5) 0.029(5) 0.044(6) 0.000(4) -0.004(4) -0.008(4)
C33 0.030(5) 0.029(5) 0.041(6) 0.004(4) -0.004(4) -0.007(4)
C34 0.031(5) 0.030(5) 0.046(6) 0.004(4) -0.010(4) -0.001(4)
C35 0.031(5) 0.030(5) 0.048(6) 0.000(4) -0.009(4) -0.003(4)
C36 0.042(6) 0.019(4) 0.073(8) 0.003(5) -0.014(6) -0.002(4)
C37 0.044(6) 0.024(5) 0.047(6) 0.005(4) -0.015(5) -0.007(4)
C38 0.038(5) 0.019(4) 0.036(5) -0.004(4) 0.000(4) -0.006(4)
C39 0.031(5) 0.019(4) 0.040(5) -0.001(4) -0.003(4) -0.008(4)
C40 0.039(5) 0.021(4) 0.037(5) 0.003(4) -0.004(4) -0.007(4)
C41 0.039(6) 0.036(5) 0.037(6) 0.009(4) 0.001(4) -0.015(4)
C42 0.040(6) 0.037(5) 0.026(5) -0.001(4) 0.008(4) -0.007(4)
C43 0.034(5) 0.025(4) 0.035(5) 0.001(4) 0.004(4) -0.006(4)
C44 0.033(5) 0.020(4) 0.028(5) 0.002(3) 0.002(4) -0.004(4)
C45 0.048(6) 0.035(5) 0.036(6) -0.002(4) -0.023(5) 0.005(5)
C46 0.065(7) 0.021(4) 0.029(5) 0.003(4) -0.012(5) -0.003(4)
C47 0.055(6) 0.019(4) 0.038(6) 0.000(4) 0.004(5) -0.017(4)
C48 0.083(9) 0.022(5) 0.035(6) 0.000(4) 0.004(5) -0.023(5)
C49 0.031(5) 0.053(7) 0.053(7) -0.024(5) 0.004(5) -0.010(5)
C50 0.032(5) 0.033(5) 0.052(6) -0.013(5) 0.002(5) -0.010(4)

loop_
_atom_type_symbol
_atom_type_description
_atom_type_scat_dispersion_real
_atom_type_scat_dispersion_imag
_atom_type_scat_source
C C 0.0033 0.0016 'International Tables Vol C Tables 4.2.6.8 and 6.1.1.4'
H H 0.0000 0.0000 'International Tables Vol C Tables 4.2.6.8 and 6.1.1.4'
N N 0.0061 0.0033 'International Tables Vol C Tables 4.2.6.8 and 6.1.1.4'
O O 0.0106 0.0060 'International Tables Vol C Tables 4.2.6.8 and 6.1.1.4'
S S 0.1246 0.1234 'International Tables Vol C Tables 4.2.6.8 and 6.1.1.4'
Ag Ag -0.8971 1.1015 'International Tables Vol C Tables 4.2.6.8 and 6.1.1.4'
Cl Cl 0.1484 0.1585 'International Tables Vol C Tables 4.2.6.8 and 6.1.1.4'

loop_
_geom_angle_atom_site_label_1
_geom_angle_atom_site_label_2
_geom_angle_atom_site_label_3
_geom_angle
N1 Ag1 S2 129.9(2)
N1 Ag1 S1 116.7(2)
S2 Ag1 S1 113.04(8)
N2 Ag2 S3 128.44(19)
N2 Ag2 S4 124.74(19)
S3 Ag2 S4 106.10(8)
C10 S1 C9 100.2(4)
C10 S1 Ag1 102.3(3)
C9 S1 Ag1 117.3(3)
C16 S2 C15 100.0(5)
C16 S2 Ag1 114.9(3)
C15 S2 Ag1 105.5(3)
C32 S3 C31 101.6(4)
C32 S3 Ag2 101.5(4)
C31 S3 Ag2 116.7(3)
C37 S4 C38 100.8(5)
C37 S4 Ag2 105.4(4)
C38 S4 Ag2 111.2(3)
O9 Cl1 O12 108.9(6)
O9 Cl1 O10 109.9(6)
O12 Cl1 O10 109.7(6)
O9 Cl1 O11 109.5(7)
O12 Cl1 O11 108.3(6)
O10 Cl1 O11 110.5(8)
O13 Cl2 O15 112.8(9)
O13 Cl2 O16 107.9(9)
O15 Cl2 O16 107.6(9)
O13 Cl2 O14 110.2(7)
O15 Cl2 O14 110.1(7)
O16 Cl2 O14 108.0(9)
C22 O1 C1 115.8(8)
C3 O2 C2 118.4(8)
C11 O3 C12 111.6(7)
C13 O4 C14 111.9(7)
C44 O5 C23 117.3(7)
C25 O6 C24 118.1(7)
C33 O7 C34 111.5(7)
C35 O8 C36 112.9(8)
C48 N1 C49 107.8(9)
C48 N1 C45 107.7(9)
C49 N1 C45 107.5(9)
C48 N1 Ag1 111.1(6)
C49 N1 Ag1 110.7(6)
C45 N1 Ag1 111.9(6)
C46 N2 C47 108.4(8)
C46 N2 C50 107.6(8)
C47 N2 C50 107.7(8)
C46 N2 Ag2 112.0(6)
C47 N2 Ag2 110.9(5)
C50 N2 Ag2 110.0(6)
O1 C1 C2 107.9(9)
O2 C2 C1 107.6(8)
C8 C3 O2 114.9(8)
C8 C3 C4 121.8(10)
O2 C3 C4 123.3(9)
C3 C4 C5 117.0(11)
C6 C5 C4 121.4(10)
C7 C6 C5 119.6(11)
C6 C7 C8 121.2(12)
C3 C8 C7 119.0(10)
C3 C8 C9 119.4(9)
C7 C8 C9 121.5(10)
C8 C9 S1 109.6(6)
C11 C10 S1 110.8(7)
O3 C11 C10 108.2(8)
O3 C12 C13 107.8(7)
O4 C13 C12 112.1(8)
O4 C14 C15 108.7(8)
C14 C15 S2 107.3(8)
C17 C16 S2 114.7(6)
C18 C17 C22 118.2(9)
C18 C17 C16 121.1(9)
C22 C17 C16 120.7(9)
C19 C18 C17 121.8(10)
C18 C19 C20 119.0(10)
C21 C20 C19 121.0(10)
C20 C21 C22 119.8(10)
C21 C22 O1 125.0(9)
C21 C22 C17 120.1(9)
O1 C22 C17 114.9(9)
O5 C23 C24 106.4(7)
O6 C24 C23 108.0(8)
O6 C25 C26 123.2(9)
O6 C25 C30 116.1(8)
C26 C25 C30 120.7(9)
C25 C26 C27 120.6(10)
C28 C27 C26 118.9(10)
C27 C28 C29 120.3(10)
C30 C29 C28 121.3(10)
C29 C30 C25 118.2(9)
C29 C30 C31 121.0(9)
C25 C30 C31 120.8(8)
C30 C31 S3 110.7(6)
C33 C32 S3 110.3(7)
O7 C33 C32 109.1(8)
O7 C34 C35 107.9(8)
O8 C35 C34 112.5(9)
O8 C36 C37 107.2(8)
C36 C37 S4 110.3(8)
C39 C38 S4 114.7(7)
C40 C39 C44 117.2(9)
C40 C39 C38 121.4(8)
C44 C39 C38 121.3(9)
C41 C40 C39 122.4(9)
C40 C41 C42 119.8(9)
C41 C42 C43 120.0(9)
C44 C43 C42 119.6(9)
O5 C44 C43 124.3(8)
O5 C44 C39 114.6(8)
C43 C44 C39 121.0(8)
N1 C45 C46 110.4(8)
N2 C46 C45 111.1(8)
N2 C47 C48 110.6(7)
N1 C48 C47 111.0(8)
N1 C49 C50 111.4(9)
N2 C50 C49 110.1(8)

loop_
_geom_bond_atom_site_label_1
_geom_bond_atom_site_label_2
_geom_bond_distance
Ag1 N1 2.270(8)
Ag1 S2 2.494(2)
Ag1 S1 2.539(2)
Ag2 N2 2.277(8)
Ag2 S3 2.536(2)
Ag2 S4 2.551(2)
S1 C10 1.797(9)
S1 C9 1.834(9)
S2 C16 1.823(10)
S2 C15 1.823(10)
S3 C32 1.802(10)
S3 C31 1.848(9)
S4 C37 1.820(11)
S4 C38 1.830(10)
Cl1 O9 1.400(9)
Cl1 O12 1.423(8)
Cl1 O10 1.423(9)
Cl1 O11 1.427(9)
Cl2 O13 1.396(10)
Cl2 O15 1.412(11)
Cl2 O16 1.419(12)
Cl2 O14 1.423(10)
O1 C22 1.392(12)
O1 C1 1.434(11)
O2 C3 1.377(12)
O2 C2 1.410(12)
O3 C11 1.412(12)
O3 C12 1.428(10)
O4 C13 1.413(12)
O4 C14 1.422(11)
O5 C44 1.366(11)
O5 C23 1.433(10)
O6 C25 1.351(11)
O6 C24 1.424(11)
O7 C33 1.411(12)
O7 C34 1.430(11)
O8 C35 1.421(12)
O8 C36 1.424(12)
N1 C48 1.466(11)
N1 C49 1.477(13)
N1 C45 1.484(12)
N2 C46 1.462(12)
N2 C47 1.478(12)
N2 C50 1.489(13)
C1 C2 1.490(16)
C3 C8 1.371(14)
C3 C4 1.402(14)
C4 C5 1.407(16)
C5 C6 1.378(19)
C6 C7 1.367(17)
C7 C8 1.389(14)
C8 C9 1.499(14)
C10 C11 1.513(12)
C12 C13 1.515(14)
C14 C15 1.514(15)
C16 C17 1.495(14)
C17 C18 1.384(14)
C17 C22 1.413(13)
C18 C19 1.369(16)
C19 C20 1.387(16)
C20 C21 1.373(16)
C21 C22 1.380(15)
C23 C24 1.494(13)
C25 C26 1.386(13)
C25 C30 1.400(13)
C26 C27 1.397(14)
C27 C28 1.387(16)
C28 C29 1.391(15)
C29 C30 1.389(13)
C30 C31 1.468(13)
C32 C33 1.520(13)
C34 C35 1.506(15)
C36 C37 1.496(15)
C38 C39 1.469(13)
C39 C40 1.391(13)
C39 C44 1.410(12)
C40 C41 1.369(14)
C41 C42 1.379(14)
C42 C43 1.401(13)
C43 C44 1.380(13)
C45 C46 1.547(14)
C47 C48 1.548(14)
C49 C50 1.541(14)
